data_7109945
loop_
_publ_author_name
'Xue-Li Cao'
'Chun-Li Hu'
'Xiang Xu'
'Fang Kong'
'Jiang-Gao Mao'

_publ_section_title
;
 Pb2TiOF(SeO3)2Cl and Pb2NbO2(SeO3)2Cl: small changes in structure induced
 a very large SHG enhancement
;
_journal_name_full Chem.Commun.
_journal_page_first 9965
_journal_paper_doi 10.1039/c3cc45747h
_journal_volume 49
_journal_year 2013
_chemical_formula_sum 'Cl F O7 Pb2 Se2 Ti'
_chemical_formula_weight 786.65
_chemical_name_systematic
; 
 ? 
;
_space_group_IT_number 4
_symmetry_cell_setting monoclinic
_symmetry_space_group_name_Hall 'P 2yb'
_symmetry_space_group_name_H-M 'P 1 21 1'
_atom_sites_solution_hydrogens none
_atom_sites_solution_primary direct
_atom_sites_solution_secondary difmap
_audit_creation_method SHELXL-97
_cell_angle_alpha 90.00
_cell_angle_beta 111.191(6)
_cell_angle_gamma 90.00
_cell_formula_units_Z 2
_cell_length_a 8.2863(5)
_cell_length_b 5.3781(2)
_cell_length_c 10.7167(6)
_cell_measurement_reflns_used 2489
_cell_measurement_temperature 293(2)
_cell_measurement_theta_max 25.6146
_cell_measurement_theta_min 3.7810
_cell_volume 445.29(4)
_computing_structure_refinement 'SHELXL-97 (Sheldrick, 1997)'
_computing_structure_solution 'SHELXS-97 (Sheldrick, 1990)'
_diffrn_ambient_temperature 293(2)
_diffrn_measured_fraction_theta_full 0.996
_diffrn_measured_fraction_theta_max 0.996
_diffrn_measurement_device_type 'SuperNova, Dual, Cu at zero, Atlas'
_diffrn_measurement_method '\w scans'
_diffrn_radiation_monochromator graphite
_diffrn_radiation_source 'fine-focus sealed tube'
_diffrn_radiation_type MoK\a
_diffrn_radiation_wavelength 0.71073
_diffrn_reflns_av_R_equivalents 0.0334
_diffrn_reflns_av_sigmaI/netI 0.0478
_diffrn_reflns_limit_h_max 10
_diffrn_reflns_limit_h_min -10
_diffrn_reflns_limit_k_max 6
_diffrn_reflns_limit_k_min -6
_diffrn_reflns_limit_l_max 11
_diffrn_reflns_limit_l_min -13
_diffrn_reflns_number 2899
_diffrn_reflns_theta_full 25.67
_diffrn_reflns_theta_max 25.67
_diffrn_reflns_theta_min 3.87
_exptl_absorpt_coefficient_mu 47.087
_exptl_absorpt_correction_T_max 1.00000
_exptl_absorpt_correction_T_min 0.49186
_exptl_absorpt_correction_type multi-scan
_exptl_crystal_colour colorless
_exptl_crystal_density_diffrn 5.867
_exptl_crystal_density_method 'not measured'
_exptl_crystal_description rodlike
_exptl_crystal_F_000 672
_exptl_crystal_size_max 0.17
_exptl_crystal_size_mid 0.11
_exptl_crystal_size_min 0.07
_refine_diff_density_max 2.005
_refine_diff_density_min -1.991
_refine_diff_density_rms 0.307
_refine_ls_abs_structure_details 'Flack H D (1983), Acta Cryst. A39, 876-881'
_refine_ls_abs_structure_Flack -0.011(13)
_refine_ls_extinction_coef 0.0134(6)
_refine_ls_extinction_expression Fc^*^=kFc[1+0.001xFc^2^\l^3^/sin(2\q)]^-1/4^
_refine_ls_extinction_method SHELXL
_refine_ls_goodness_of_fit_ref 1.055
_refine_ls_hydrogen_treatment none
_refine_ls_matrix_type full
_refine_ls_number_parameters 128
_refine_ls_number_reflns 1603
_refine_ls_number_restraints 7
_refine_ls_restrained_S_all 1.054
_refine_ls_R_factor_all 0.0342
_refine_ls_R_factor_gt 0.0330
_refine_ls_shift/su_max 0.000
_refine_ls_shift/su_mean 0.000
_refine_ls_structure_factor_coef Fsqd
_refine_ls_weighting_details 'calc w=1/[\s^2^(Fo^2^)+(0.0446P)^2^+0.0000P] where P=(Fo^2^+2Fc^2^)/3'
_refine_ls_weighting_scheme calc
_refine_ls_wR_factor_gt 0.0750
_refine_ls_wR_factor_ref 0.0756
_reflns_number_gt 1562
_reflns_number_total 1603
_reflns_threshold_expression >2sigma(I)
_cod_data_source_file c3cc45747h.cif
_cod_data_source_block Pb2TiOF(SeO3)Cl
_cod_original_sg_symbol_H-M P2(1)
_cod_database_code 7109945

loop_
_symmetry_equiv_pos_as_xyz
'x, y, z'
'-x, y+1/2, -z'

loop_
_atom_site_label
_atom_site_type_symbol
_atom_site_fract_x
_atom_site_fract_y
_atom_site_fract_z
_atom_site_U_iso_or_equiv
_atom_site_adp_type
_atom_site_occupancy
_atom_site_symmetry_multiplicity
_atom_site_calc_flag
_atom_site_refinement_flags
Pb1 Pb 0.83133(6) 0.94026(12) 0.81259(5) 0.0184(2) Uani 1 1 d .
Pb2 Pb 0.29011(6) 0.98169(8) 0.50628(5) 0.01505(18) Uani 1 1 d .
Ti1 Ti 0.6529(2) 0.4764(5) 1.0432(2) 0.0075(4) Uani 1 1 d .
Se1 Se 1.12565(14) 0.4756(3) 0.80839(11) 0.0087(3) Uani 1 1 d .
Se2 Se 0.50901(14) 0.4851(3) 0.72164(11) 0.0097(3) Uani 1 1 d .
Cl1 Cl 0.8781(4) 1.0011(7) 0.5494(4) 0.0214(7) Uani 1 1 d .
O1 O 1.1665(11) 0.7003(18) 0.9305(10) 0.011(2) Uani 1 1 d .
O2 O 1.1232(13) 0.2121(19) 0.8965(11) 0.015(2) Uani 1 1 d U
O3 O 0.9120(11) 0.5288(18) 0.7333(9) 0.015(2) Uani 1 1 d .
O4 O 0.5591(13) 0.711(2) 0.6300(13) 0.016(2) Uani 1 1 d .
O5 O 0.5786(15) 0.234(2) 0.6621(12) 0.020(3) Uani 1 1 d .
O6 O 0.6761(12) 0.545(2) 0.8686(10) 0.019(2) Uani 1 1 d .
O7 O 0.4726(12) 0.2795(17) 0.9675(9) 0.013(2) Uani 1 1 d .
F1 F 0.6780(10) 0.432(2) 1.2241(8) 0.0230(19) Uani 1 1 d .

loop_
_atom_site_aniso_label
_atom_site_aniso_U_11
_atom_site_aniso_U_22
_atom_site_aniso_U_33
_atom_site_aniso_U_23
_atom_site_aniso_U_13
_atom_site_aniso_U_12
Pb1 0.0156(3) 0.0177(4) 0.0216(3) -0.0028(2) 0.0062(2) -0.0017(3)
Pb2 0.0179(3) 0.0125(3) 0.0138(3) 0.0008(2) 0.0046(2) -0.0006(2)
Ti1 0.0084(10) 0.0061(11) 0.0078(11) 0.0001(11) 0.0026(8) 0.0000(11)
Se1 0.0084(5) 0.0076(6) 0.0100(6) 0.0008(6) 0.0031(4) 0.0004(6)
Se2 0.0098(6) 0.0098(6) 0.0087(6) -0.0004(6) 0.0024(4) -0.0011(6)
Cl1 0.0259(17) 0.0127(17) 0.0271(19) -0.0004(16) 0.0115(15) 0.0023(16)
O1 0.010(5) 0.007(5) 0.016(6) -0.003(4) 0.004(5) -0.003(4)
O2 0.015(3) 0.011(3) 0.016(3) 0.000(2) 0.002(3) 0.001(3)
O3 0.007(4) 0.019(6) 0.013(5) 0.002(4) -0.002(4) 0.004(4)
O4 0.015(6) 0.016(5) 0.020(6) 0.008(5) 0.011(5) 0.002(4)
O5 0.029(7) 0.010(5) 0.019(7) -0.006(4) 0.008(6) -0.005(5)
O6 0.016(5) 0.026(6) 0.016(5) -0.006(4) 0.007(4) -0.003(4)
O7 0.009(5) 0.010(5) 0.016(6) 0.000(4) -0.001(4) -0.002(4)
F1 0.032(4) 0.029(5) 0.010(4) -0.001(4) 0.010(3) 0.006(5)

loop_
_atom_type_symbol
_atom_type_description
_atom_type_scat_dispersion_real
_atom_type_scat_dispersion_imag
_atom_type_scat_source
O O 0.0106 0.0060 'International Tables Vol C Tables 4.2.6.8 and 6.1.1.4'
F F 0.0171 0.0103 'International Tables Vol C Tables 4.2.6.8 and 6.1.1.4'
Cl Cl 0.1484 0.1585 'International Tables Vol C Tables 4.2.6.8 and 6.1.1.4'
Ti Ti 0.2776 0.4457 'International Tables Vol C Tables 4.2.6.8 and 6.1.1.4'
Se Se -0.0929 2.2259 'International Tables Vol C Tables 4.2.6.8 and 6.1.1.4'
Pb Pb -3.3944 10.1111 'International Tables Vol C Tables 4.2.6.8 and 6.1.1.4'

loop_
_geom_angle_atom_site_label_1
_geom_angle_atom_site_label_2
_geom_angle_atom_site_label_3
_geom_angle
_geom_angle_site_symmetry_1
_geom_angle_site_symmetry_3
O3 Pb1 O5 124.0(3) . 1_565
O3 Pb1 O6 65.7(3) . .
O5 Pb1 O6 105.8(3) 1_565 .
O3 Pb1 O2 105.8(3) . 1_565
O5 Pb1 O2 107.3(3) 1_565 1_565
O6 Pb1 O2 143.9(3) . 1_565
O3 Pb1 O4 67.1(3) . .
O5 Pb1 O4 63.9(3) 1_565 .
O6 Pb1 O4 56.8(3) . .
O2 Pb1 O4 155.3(3) 1_565 .
O3 Pb1 O1 55.5(3) . .
O5 Pb1 O1 161.7(3) 1_565 .
O6 Pb1 O1 90.7(3) . .
O2 Pb1 O1 59.5(3) 1_565 .
O4 Pb1 O1 122.1(3) . .
O3 Pb1 Cl1 69.0(2) . .
O5 Pb1 Cl1 72.9(3) 1_565 .
O6 Pb1 Cl1 122.4(2) . .
O2 Pb1 Cl1 81.3(2) 1_565 .
O4 Pb1 Cl1 74.1(3) . .
O1 Pb1 Cl1 91.7(2) . .
O3 Pb2 O4 69.6(3) 2_656 2_656
O3 Pb2 O4 135.2(4) 2_656 .
O4 Pb2 O4 93.2(3) 2_656 .
O3 Pb2 O5 133.3(3) 2_656 1_565
O4 Pb2 O5 67.0(3) 2_656 1_565
O4 Pb2 O5 64.2(3) . 1_565
O3 Pb2 O5 69.9(3) 2_656 2_656
O4 Pb2 O5 58.0(3) 2_656 2_656
O4 Pb2 O5 66.0(4) . 2_656
O5 Pb2 O5 100.1(2) 1_565 2_656
O3 Pb2 F1 146.7(2) 2_656 2_657
O4 Pb2 F1 138.4(3) 2_656 2_657
O4 Pb2 F1 71.2(3) . 2_657
O5 Pb2 F1 71.5(3) 1_565 2_657
O5 Pb2 F1 135.3(3) 2_656 2_657
O3 Pb2 Cl1 77.7(2) 2_656 2_646
O4 Pb2 Cl1 127.7(3) 2_656 2_646
O4 Pb2 Cl1 82.2(3) . 2_646
O5 Pb2 Cl1 145.0(3) 1_565 2_646
O5 Pb2 Cl1 73.0(3) 2_656 2_646
F1 Pb2 Cl1 89.2(2) 2_657 2_646
O3 Pb2 Cl1 67.9(2) 2_656 2_656
O4 Pb2 Cl1 74.5(2) 2_656 2_656
O4 Pb2 Cl1 148.6(3) . 2_656
O5 Pb2 Cl1 84.5(3) 1_565 2_656
O5 Pb2 Cl1 124.6(2) 2_656 2_656
F1 Pb2 Cl1 98.8(2) 2_657 2_656
Cl1 Pb2 Cl1 128.25(12) 2_646 2_656
O7 Ti1 F1 99.0(4) . .
O7 Ti1 O7 97.58(16) . 2_657
F1 Ti1 O7 91.4(4) . 2_657
O7 Ti1 O6 91.9(4) . .
F1 Ti1 O6 168.3(4) . .
O7 Ti1 O6 91.2(4) 2_657 .
O7 Ti1 O1 94.7(4) . 2_747
F1 Ti1 O1 87.9(4) . 2_747
O7 Ti1 O1 167.6(4) 2_657 2_747
O6 Ti1 O1 87.2(4) . 2_747
O7 Ti1 O2 170.5(4) . 2_757
F1 Ti1 O2 90.2(4) . 2_757
O7 Ti1 O2 84.6(4) 2_657 2_757
O6 Ti1 O2 78.8(4) . 2_757
O1 Ti1 O2 83.0(4) 2_747 2_757
O3 Se1 O2 100.7(5) . .
O3 Se1 O1 97.4(4) . .
O2 Se1 O1 101.6(5) . .
O5 Se2 O4 99.6(5) . .
O5 Se2 O6 103.1(6) . .
O4 Se2 O6 96.3(5) . .
Pb2 Cl1 Pb1 94.30(10) 2_656 .
Pb2 Cl1 Pb2 128.25(12) 2_656 2_646
Pb1 Cl1 Pb2 83.12(9) . 2_646
Se1 O1 Ti1 123.0(5) . 2_757
Se1 O1 Pb1 95.0(4) . .
Ti1 O1 Pb1 105.9(4) 2_757 .
Se1 O2 Ti1 118.4(5) . 2_747
Se1 O2 Pb1 117.1(5) . 1_545
Ti1 O2 Pb1 110.8(4) 2_747 1_545
Se1 O3 Pb2 131.8(5) . 2_646
Se1 O3 Pb1 110.2(4) . .
Pb2 O3 Pb1 105.6(3) 2_646 .
Se2 O4 Pb2 104.9(5) . 2_646
Se2 O4 Pb2 110.6(4) . .
Pb2 O4 Pb2 119.1(5) 2_646 .
Se2 O4 Pb1 102.8(6) . .
Pb2 O4 Pb1 100.5(3) 2_646 .
Pb2 O4 Pb1 117.0(4) . .
Se2 O5 Pb1 123.4(6) . 1_545
Se2 O5 Pb2 106.6(5) . 1_545
Pb1 O5 Pb2 113.7(4) 1_545 1_545
Se2 O6 Ti1 120.7(5) . .
Se2 O6 Pb1 103.9(5) . .
Ti1 O6 Pb1 125.6(5) . .
Ti1 O7 Ti1 152.4(5) . 2_647

loop_
_geom_bond_atom_site_label_1
_geom_bond_atom_site_label_2
_geom_bond_distance
_geom_bond_site_symmetry_2
Pb1 O3 2.545(10) .
Pb1 O5 2.652(12) 1_565
Pb1 O6 2.661(11) .
Pb1 O2 2.688(10) 1_565
Pb1 O4 2.692(12) .
Pb1 O1 2.905(10) .
Pb1 Cl1 3.000(4) .
Pb2 O3 2.520(9) 2_656
Pb2 O4 2.556(12) 2_656
Pb2 O4 2.591(10) .
Pb2 O5 2.730(11) 1_565
Pb2 O5 2.764(11) 2_656
Pb2 F1 2.818(8) 2_657
Pb2 Cl1 2.895(4) 2_646
Pb2 Cl1 3.082(4) 2_656
Ti1 O7 1.770(9) .
Ti1 F1 1.889(8) .
Ti1 O7 1.915(9) 2_657
Ti1 O6 1.984(10) .
Ti1 O1 2.054(9) 2_747
Ti1 O2 2.145(10) 2_757
Se1 O3 1.683(9) .
Se1 O2 1.707(10) .
Se1 O1 1.722(10) .
Se2 O5 1.683(12) .
Se2 O4 1.705(11) .
Se2 O6 1.711(10) .
Cl1 Pb2 2.895(4) 2_656
Cl1 Pb2 3.082(4) 2_646
O1 Ti1 2.054(9) 2_757
O2 Ti1 2.145(10) 2_747
O2 Pb1 2.688(10) 1_545
O3 Pb2 2.520(9) 2_646
O4 Pb2 2.556(12) 2_646
O5 Pb1 2.652(12) 1_545
O5 Pb2 2.730(11) 1_545
O7 Ti1 1.915(9) 2_647
